data_7011560
loop_
_publ_author_name
'Dutta, Bula'
'Adhikary, Bibhutosh'
'Bag, Pradip'
'Fl\"orke, Ulrich'
'Nag, Kamalaksha'

_publ_section_title
;
 Organized assemblies of lead(ii) complexes of a tetraiminodiphenol
 macrocyclic ligand: manifestation of weak metal--anion interactions
 and the directional influence of anions
;
_journal_issue 13
_journal_name_full 'Journal of the Chemical Society, Dalton Transactions'
_journal_page_first 2760
_journal_paper_doi 10.1039/b201608g
_journal_year 2002
_chemical_formula_moiety '(C24 H28 N4 O2 Pb)(Cl O4)2'
_chemical_formula_sum 'C24 H28 Cl2 N4 O10 Pb'
_chemical_formula_weight 810.59
_chemical_name_systematic
; 
? 
;
_space_group_IT_number 148
_symmetry_cell_setting hexagonal
_symmetry_space_group_name_Hall '-R 3'
_symmetry_space_group_name_H-M 'R -3 :H'
_atom_sites_solution_hydrogens geom
_atom_sites_solution_primary direct
_atom_sites_solution_secondary difmap
_audit_creation_method SHELXL-97
_cell_angle_alpha 90.00
_cell_angle_beta 90.00
_cell_angle_gamma 120.00
_cell_formula_units_Z 18
_cell_length_a 35.124(5)
_cell_length_b 35.124(5)
_cell_length_c 12.095(4)
_cell_measurement_reflns_used 25
_cell_measurement_temperature 203(2)
_cell_measurement_theta_max 12.75
_cell_measurement_theta_min 7.57
_cell_volume 12922(5)
_computing_cell_refinement 'Bruker XSCANS'
_computing_data_collection 'Bruker XSCANS'
_computing_data_reduction 'Bruker SHELXTL'
_computing_molecular_graphics 'Bruker SHELXTL'
_computing_publication_material 'Bruker SHELXTL'
_computing_structure_refinement 'Bruker SHELXTL'
_computing_structure_solution 'Bruker SHELXTL'
_diffrn_ambient_temperature 203(2)
_diffrn_measured_fraction_theta_full 0.980
_diffrn_measured_fraction_theta_max 0.980
_diffrn_measurement_device_type 'Bruker P4'
_diffrn_measurement_method '\w scans'
_diffrn_radiation_monochromator graphite
_diffrn_radiation_source 'fine-focus sealed tube'
_diffrn_radiation_type MoK\a
_diffrn_radiation_wavelength 0.71073
_diffrn_reflns_av_R_equivalents 0.0577
_diffrn_reflns_av_sigmaI/netI 0.2542
_diffrn_reflns_limit_h_max 41
_diffrn_reflns_limit_h_min 0
_diffrn_reflns_limit_k_max 1
_diffrn_reflns_limit_k_min -44
_diffrn_reflns_limit_l_max 15
_diffrn_reflns_limit_l_min -1
_diffrn_reflns_number 6919
_diffrn_reflns_theta_full 26.49
_diffrn_reflns_theta_max 26.49
_diffrn_reflns_theta_min 2.15
_diffrn_standards_decay_% 3
_diffrn_standards_interval_count 397
_diffrn_standards_number 3
_exptl_absorpt_coefficient_mu 6.122
_exptl_absorpt_correction_T_max 0.666
_exptl_absorpt_correction_T_min 0.382
_exptl_absorpt_correction_type psi-scan
_exptl_crystal_colour yellow
_exptl_crystal_density_diffrn 1.875
_exptl_crystal_density_meas ?
_exptl_crystal_density_method 'not measured'
_exptl_crystal_description block
_exptl_crystal_F_000 7128
_exptl_crystal_size_max 0.20
_exptl_crystal_size_mid 0.17
_exptl_crystal_size_min 0.15
_refine_diff_density_max 1.342
_refine_diff_density_min -0.906
_refine_diff_density_rms 0.151
_refine_ls_extinction_coef 0.000043(17)
_refine_ls_extinction_expression Fc^*^=kFc[1+0.001xFc^2^\l^3^/sin(2\q)]^-1/4^
_refine_ls_extinction_method SHELXL
_refine_ls_goodness_of_fit_ref 0.866
_refine_ls_hydrogen_treatment constr
_refine_ls_matrix_type full
_refine_ls_number_parameters 371
_refine_ls_number_reflns 5831
_refine_ls_number_restraints 42
_refine_ls_restrained_S_all 0.869
_refine_ls_R_factor_all 0.2748
_refine_ls_R_factor_gt 0.0748
_refine_ls_shift/su_max 0.001
_refine_ls_shift/su_mean 0.000
_refine_ls_structure_factor_coef Fsqd
_refine_ls_weighting_details 'calc w=1/[\s^2^(Fo^2^)+(0.0683P)^2^] where P=(Fo^2^+2Fc^2^)/3'
_refine_ls_weighting_scheme calc
_refine_ls_wR_factor_gt 0.1429
_refine_ls_wR_factor_ref 0.2227
_reflns_number_gt 1501
_reflns_number_total 5831
_reflns_threshold_expression >2sigma(I)
_cod_data_source_file b201608g.txt
_cod_data_source_block 1
_cod_depositor_comments
;
The following automatic conversions were performed:
'_symmetry_cell_setting' value 'Hexagonal' changed to 'hexagonal'
according to '/home/saulius/struct/CIF-dictionaries/cif_core.dic'
dictionary named 'cif_core.dic' version 2.4.1 from 2010-06-29.

Automatic conversion script
Id: cif_fix_enum 1527 2010-12-29 10:47:43Z saulius 

The following automatic conversions were performed:

'_exptl_crystal_density_meas' value 'none' was changed to '?' - the
value is perceived as not measured.

Automatic conversion script
Id: cif_fix_values 3008 2015-01-20 13:52:24Z robertas 
;
_cod_original_cell_volume 12922(4)
_cod_original_sg_symbol_H-M 'R-3   '
_cod_database_code 7011560

loop_
_symmetry_equiv_pos_as_xyz
'x, y, z'
'-y, x-y, z'
'-x+y, -x, z'
'x+2/3, y+1/3, z+1/3'
'-y+2/3, x-y+1/3, z+1/3'
'-x+y+2/3, -x+1/3, z+1/3'
'x+1/3, y+2/3, z+2/3'
'-y+1/3, x-y+2/3, z+2/3'
'-x+y+1/3, -x+2/3, z+2/3'
'-x, -y, -z'
'y, -x+y, -z'
'x-y, x, -z'
'-x+2/3, -y+1/3, -z+1/3'
'y+2/3, -x+y+1/3, -z+1/3'
'x-y+2/3, x+1/3, -z+1/3'
'-x+1/3, -y+2/3, -z+2/3'
'y+1/3, -x+y+2/3, -z+2/3'
'x-y+1/3, x+2/3, -z+2/3'

loop_
_atom_site_label
_atom_site_type_symbol
_atom_site_fract_x
_atom_site_fract_y
_atom_site_fract_z
_atom_site_U_iso_or_equiv
_atom_site_adp_type
_atom_site_occupancy
_atom_site_symmetry_multiplicity
_atom_site_calc_flag
_atom_site_refinement_flags
_atom_site_disorder_assembly
_atom_site_disorder_group
Pb1 Pb 0.10826(3) 0.14098(3) -0.09861(8) 0.0819(4) Uani 1 1 d . . .
O1 O 0.1781(5) 0.1924(5) -0.0219(11) 0.080(4) Uani 1 1 d . . .
O2 O 0.0956(4) 0.1942(4) -0.0149(10) 0.072(4) Uani 1 1 d . . .
N1 N 0.1638(6) 0.1631(6) -0.2545(15) 0.079(6) Uani 1 1 d . . .
N2 N 0.0877(5) 0.1747(7) -0.2513(15) 0.078(5) Uani 1 1 d . . .
N3 N 0.1161(5) 0.2277(6) 0.1855(14) 0.067(5) Uani 1 1 d . . .
H3A H 0.1080 0.2046 0.1445 0.081 Uiso 1 1 calc R . .
N4 N 0.2016(6) 0.2188(6) 0.1777(15) 0.084(6) Uani 1 1 d . . .
H4A H 0.1800 0.2017 0.1341 0.100 Uiso 1 1 calc R . .
C1 C 0.1449(8) 0.1412(7) -0.3582(18) 0.098(8) Uani 1 1 d . . .
H1A H 0.1251 0.1099 -0.3439 0.117 Uiso 1 1 calc R . .
H1B H 0.1686 0.1439 -0.4064 0.117 Uiso 1 1 calc R . .
C2 C 0.1196(8) 0.1595(8) -0.4185(19) 0.100(8) Uani 1 1 d . . .
H2A H 0.1385 0.1914 -0.4266 0.120 Uiso 1 1 calc R . .
H2B H 0.1121 0.1467 -0.4928 0.120 Uiso 1 1 calc R . .
C3 C 0.0785(8) 0.1503(8) -0.3600(19) 0.105(8) Uani 1 1 d . . .
H3B H 0.0607 0.1186 -0.3461 0.126 Uiso 1 1 calc R . .
H3C H 0.0614 0.1588 -0.4076 0.126 Uiso 1 1 calc R . .
C4 C 0.0868(7) 0.2093(9) -0.2513(19) 0.082(7) Uani 1 1 d . . .
H4B H 0.0779 0.2160 -0.3183 0.098 Uiso 1 1 calc R . .
C5 C 0.0975(6) 0.2413(7) -0.1635(18) 0.066(6) Uani 1 1 d . . .
C6 C 0.1041(6) 0.2823(9) -0.190(2) 0.091(8) Uani 1 1 d . . .
H6A H 0.1019 0.2883 -0.2648 0.109 Uiso 1 1 calc R . .
C7 C 0.1138(7) 0.3158(8) -0.112(2) 0.077(7) Uani 1 1 d . . .
C8 C 0.1183(6) 0.3592(7) -0.1514(19) 0.095(8) Uani 1 1 d . . .
H8A H 0.1255 0.3790 -0.0890 0.142 Uiso 1 1 calc R . .
H8B H 0.0908 0.3538 -0.1841 0.142 Uiso 1 1 calc R . .
H8C H 0.1416 0.3724 -0.2061 0.142 Uiso 1 1 calc R . .
C9 C 0.1200(7) 0.3071(8) -0.004(2) 0.087(7) Uani 1 1 d . . .
H9A H 0.1285 0.3294 0.0488 0.105 Uiso 1 1 calc R . .
C10 C 0.1141(5) 0.2666(5) 0.0282(17) 0.051(5) Uani 1 1 d . . .
C11 C 0.1025(6) 0.2320(7) -0.0493(17) 0.056(5) Uani 1 1 d . . .
C12 C 0.1217(6) 0.2628(7) 0.1401(16) 0.065(6) Uani 1 1 d . . .
H12A H 0.1316 0.2879 0.1847 0.078 Uiso 1 1 calc R . .
C13 C 0.1226(7) 0.2247(7) 0.3039(16) 0.082(7) Uani 1 1 d . . .
H13A H 0.1053 0.1939 0.3271 0.098 Uiso 1 1 calc R . .
H13B H 0.1117 0.2415 0.3446 0.098 Uiso 1 1 calc R . .
C14 C 0.1712(7) 0.2423(7) 0.3343(17) 0.078(6) Uani 1 1 d . . .
H14A H 0.1882 0.2717 0.3018 0.094 Uiso 1 1 calc R . .
H14B H 0.1737 0.2460 0.4147 0.094 Uiso 1 1 calc R . .
C15 C 0.1938(6) 0.2161(6) 0.3013(15) 0.064(5) Uani 1 1 d . . .
H15A H 0.2219 0.2280 0.3402 0.077 Uiso 1 1 calc R . .
H15B H 0.1753 0.1853 0.3232 0.077 Uiso 1 1 calc R . .
C16 C 0.2382(8) 0.2449(7) 0.1365(19) 0.072(6) Uani 1 1 d . . .
H16A H 0.2601 0.2647 0.1849 0.087 Uiso 1 1 calc R . .
C17 C 0.2497(7) 0.2472(7) 0.0221(18) 0.064(6) Uani 1 1 d . . .
C18 C 0.2942(7) 0.2764(7) -0.014(2) 0.086(7) Uani 1 1 d . . .
H18A H 0.3151 0.2957 0.0367 0.103 Uiso 1 1 calc R . .
C19 C 0.3062(8) 0.2764(8) -0.121(2) 0.077(7) Uani 1 1 d . . .
C20 C 0.3569(7) 0.3065(8) -0.150(2) 0.116(9) Uani 1 1 d . . .
H20A H 0.3723 0.3244 -0.0860 0.174 Uiso 1 1 calc R . .
H20B H 0.3601 0.3253 -0.2117 0.174 Uiso 1 1 calc R . .
H20C H 0.3692 0.2881 -0.1687 0.174 Uiso 1 1 calc R . .
C21 C 0.2768(8) 0.2481(8) -0.192(2) 0.082(7) Uani 1 1 d . . .
H21A H 0.2865 0.2473 -0.2640 0.098 Uiso 1 1 calc R . .
C22 C 0.2319(8) 0.2190(8) -0.167(2) 0.079(7) Uani 1 1 d . . .
C23 C 0.2181(8) 0.2182(8) -0.058(2) 0.076(7) Uani 1 1 d . . .
C24 C 0.2043(10) 0.1913(8) -0.256(2) 0.092(8) Uani 1 1 d . . .
H24A H 0.2184 0.1948 -0.3243 0.110 Uiso 1 1 calc R . .
Cl10 Cl 0.2361(2) 0.3676(2) 0.1761(5) 0.099(2) Uani 1 1 d D . .
O11 O 0.2306(5) 0.3326(4) 0.1120(12) 0.132(7) Uani 1 1 d D . .
O12 O 0.2302(5) 0.3583(5) 0.2890(10) 0.141(7) Uani 1 1 d D . .
O13 O 0.2023(5) 0.3782(5) 0.1434(13) 0.139(7) Uani 1 1 d D . .
O14 O 0.2767(4) 0.4060(4) 0.1559(11) 0.100(5) Uani 1 1 d D . .
Cl20 Cl -0.0241(3) 0.0797(3) -0.1943(8) 0.175(4) Uani 1 1 d D . .
O21 O -0.0636(5) 0.0427(6) -0.1540(19) 0.296(19) Uani 1 1 d D . .
O22 O -0.0261(6) 0.0831(7) -0.3132(12) 0.188(10) Uani 1 1 d D . .
O23 O 0.0145(5) 0.0776(6) -0.1605(16) 0.204(12) Uani 1 1 d D . .
O24 O -0.0208(7) 0.1199(5) -0.1447(15) 0.183(10) Uani 1 1 d D . .

loop_
_atom_site_aniso_label
_atom_site_aniso_U_11
_atom_site_aniso_U_22
_atom_site_aniso_U_33
_atom_site_aniso_U_23
_atom_site_aniso_U_13
_atom_site_aniso_U_12
Pb1 0.1014(8) 0.0691(7) 0.0748(6) 0.0019(6) -0.0029(6) 0.0422(6)
O1 0.082(11) 0.105(12) 0.054(9) -0.001(9) -0.005(9) 0.047(10)
O2 0.088(10) 0.080(10) 0.055(9) -0.002(8) 0.002(8) 0.047(9)
N1 0.096(14) 0.068(13) 0.072(13) -0.030(11) -0.001(13) 0.040(12)
N2 0.063(12) 0.115(16) 0.073(13) -0.002(13) -0.012(10) 0.057(12)
N3 0.057(11) 0.073(12) 0.067(12) 0.003(10) 0.009(10) 0.029(10)
N4 0.087(15) 0.118(17) 0.075(14) 0.014(13) 0.003(12) 0.073(14)
C1 0.16(2) 0.081(17) 0.062(16) -0.029(14) 0.001(16) 0.064(18)
C2 0.12(2) 0.11(2) 0.065(16) -0.011(15) 0.001(17) 0.053(19)
C3 0.12(2) 0.13(2) 0.074(18) -0.028(17) -0.043(17) 0.067(19)
C4 0.083(17) 0.12(2) 0.065(16) 0.020(16) 0.017(13) 0.067(17)
C5 0.071(15) 0.083(16) 0.063(15) 0.012(13) 0.019(12) 0.053(13)
C6 0.074(16) 0.12(2) 0.11(2) 0.035(19) 0.003(15) 0.067(17)
C7 0.068(15) 0.082(18) 0.11(2) 0.022(17) 0.017(15) 0.057(15)
C8 0.065(15) 0.099(18) 0.11(2) 0.039(16) 0.019(14) 0.037(14)
C9 0.069(16) 0.10(2) 0.090(19) 0.006(16) 0.002(15) 0.039(15)
C10 0.047(12) 0.027(10) 0.073(15) 0.009(11) -0.003(11) 0.014(9)
C11 0.050(12) 0.066(14) 0.066(14) 0.002(12) -0.016(11) 0.039(12)
C12 0.088(16) 0.067(15) 0.049(13) -0.011(12) -0.009(12) 0.045(13)
C13 0.080(17) 0.102(18) 0.051(14) -0.002(13) -0.009(13) 0.037(14)
C14 0.102(18) 0.081(16) 0.059(14) -0.008(12) 0.008(13) 0.052(14)
C15 0.062(13) 0.082(15) 0.049(12) 0.014(11) 0.018(11) 0.038(12)
C16 0.087(18) 0.075(16) 0.069(16) -0.004(13) -0.007(14) 0.051(15)
C17 0.068(15) 0.070(15) 0.068(15) -0.026(13) -0.024(13) 0.045(13)
C18 0.058(15) 0.092(18) 0.10(2) 0.036(16) -0.002(14) 0.032(14)
C19 0.11(2) 0.082(17) 0.075(17) 0.014(15) 0.011(17) 0.072(17)
C20 0.085(18) 0.16(2) 0.11(2) 0.016(19) 0.055(16) 0.059(18)
C21 0.074(17) 0.103(19) 0.085(18) -0.013(16) 0.009(15) 0.055(15)
C22 0.084(19) 0.077(17) 0.10(2) -0.004(16) -0.002(17) 0.059(16)
C23 0.095(19) 0.086(18) 0.078(18) 0.019(15) -0.003(16) 0.067(17)
C24 0.15(3) 0.065(17) 0.09(2) 0.002(16) 0.01(2) 0.073(18)
Cl10 0.104(5) 0.098(5) 0.070(4) -0.004(4) -0.010(4) 0.032(4)
O11 0.198(19) 0.108(14) 0.121(15) -0.010(12) 0.003(14) 0.100(14)
O12 0.159(18) 0.136(16) 0.096(14) 0.037(13) -0.007(13) 0.052(13)
O13 0.127(15) 0.192(19) 0.119(16) -0.007(14) -0.024(13) 0.096(15)
O14 0.079(11) 0.085(11) 0.097(12) 0.021(10) 0.020(10) 0.012(9)
Cl20 0.190(11) 0.194(11) 0.137(9) 0.011(8) -0.001(8) 0.093(9)
O21 0.118(19) 0.26(3) 0.33(4) 0.09(3) 0.08(2) -0.044(19)
O22 0.18(2) 0.32(3) 0.083(15) -0.016(18) -0.010(15) 0.15(2)
O23 0.121(17) 0.26(3) 0.21(3) 0.04(2) -0.047(18) 0.078(18)
O24 0.32(3) 0.159(19) 0.143(18) -0.030(16) 0.022(19) 0.18(2)

loop_
_atom_type_symbol
_atom_type_description
_atom_type_scat_dispersion_real
_atom_type_scat_dispersion_imag
_atom_type_scat_source
C C 0.0033 0.0016 'International Tables Vol C Tables 4.2.6.8 and 6.1.1.4'
H H 0.0000 0.0000 'International Tables Vol C Tables 4.2.6.8 and 6.1.1.4'
N N 0.0061 0.0033 'International Tables Vol C Tables 4.2.6.8 and 6.1.1.4'
O O 0.0106 0.0060 'International Tables Vol C Tables 4.2.6.8 and 6.1.1.4'
Pb Pb -3.3944 10.1111 'International Tables Vol C Tables 4.2.6.8 and 6.1.1.4'
Cl Cl 0.1484 0.1585 'International Tables Vol C Tables 4.2.6.8 and 6.1.1.4'

loop_
_geom_angle_atom_site_label_1
_geom_angle_atom_site_label_2
_geom_angle_atom_site_label_3
_geom_angle
_geom_angle_site_symmetry_1
_geom_angle_site_symmetry_3
_geom_angle_publ_flag
O2 Pb1 O1 76.3(5) . . ?
O2 Pb1 N2 74.1(6) . . ?
O1 Pb1 N2 111.2(5) . . ?
O2 Pb1 N1 119.8(5) . . ?
O1 Pb1 N1 73.5(5) . . ?
N2 Pb1 N1 70.4(6) . . ?
C23 O1 Pb1 137.2(14) . . ?
C11 O2 Pb1 131.6(13) . . ?
C24 N1 C1 116(2) . . ?
C24 N1 Pb1 129.9(17) . . ?
C1 N1 Pb1 113.8(14) . . ?
C4 N2 C3 117(2) . . ?
C4 N2 Pb1 128.8(17) . . ?
C3 N2 Pb1 114.0(14) . . ?
C12 N3 C13 122.6(19) . . ?
C16 N4 C15 122(2) . . ?
N1 C1 C2 113.6(18) . . ?
C3 C2 C1 113(2) . . ?
C2 C3 N2 112.3(19) . . ?
N2 C4 C5 130(2) . . ?
C6 C5 C11 119(2) . . ?
C6 C5 C4 119(2) . . ?
C11 C5 C4 122.3(19) . . ?
C5 C6 C7 124(2) . . ?
C9 C7 C6 116(2) . . ?
C9 C7 C8 124(3) . . ?
C6 C7 C8 119(2) . . ?
C7 C9 C10 122(2) . . ?
C9 C10 C12 116(2) . . ?
C9 C10 C11 121.3(19) . . ?
C12 C10 C11 123.0(17) . . ?
O2 C11 C10 119.4(18) . . ?
O2 C11 C5 123.8(19) . . ?
C10 C11 C5 116.8(18) . . ?
N3 C12 C10 124.4(19) . . ?
N3 C13 C14 112.8(17) . . ?
C15 C14 C13 119.9(18) . . ?
N4 C15 C14 110.6(15) . . ?
N4 C16 C17 126(2) . . ?
C16 C17 C23 121(2) . . ?
C16 C17 C18 121(2) . . ?
C23 C17 C18 118(2) . . ?
C19 C18 C17 121(2) . . ?
C21 C19 C18 119(2) . . ?
C21 C19 C20 123(2) . . ?
C18 C19 C20 117(2) . . ?
C19 C21 C22 125(2) . . ?
C23 C22 C21 117(2) . . ?
C23 C22 C24 125(2) . . ?
C21 C22 C24 117(3) . . ?
O1 C23 C22 125(2) . . ?
O1 C23 C17 116(2) . . ?
C22 C23 C17 119(2) . . ?
N1 C24 C22 129(3) . . ?
O11 Cl10 O12 113.8(9) . . ?
O11 Cl10 O14 112.2(8) . . ?
O12 Cl10 O14 110.8(8) . . ?
O11 Cl10 O13 107.7(8) . . ?
O12 Cl10 O13 106.2(8) . . ?
O14 Cl10 O13 105.6(8) . . ?
O21 Cl20 O22 110.4(10) . . ?
O21 Cl20 O23 111.4(10) . . ?
O22 Cl20 O23 111.7(10) . . ?
O21 Cl20 O24 107.8(10) . . ?
O22 Cl20 O24 107.8(9) . . ?
O23 Cl20 O24 107.6(9) . . ?

loop_
_geom_bond_atom_site_label_1
_geom_bond_atom_site_label_2
_geom_bond_distance
_geom_bond_site_symmetry_2
_geom_bond_publ_flag
Pb1 O2 2.356(13) . ?
Pb1 O1 2.388(14) . ?
Pb1 N2 2.488(17) . ?
Pb1 N1 2.539(18) . ?
O1 C23 1.31(2) . ?
O2 C11 1.29(2) . ?
N1 C24 1.26(3) . ?
N1 C1 1.45(2) . ?
N2 C4 1.23(2) . ?
N2 C3 1.51(3) . ?
N3 C12 1.27(2) . ?
N3 C13 1.46(2) . ?
N4 C16 1.25(2) . ?
N4 C15 1.51(2) . ?
C1 C2 1.52(3) . ?
C2 C3 1.49(3) . ?
C4 C5 1.45(3) . ?
C5 C6 1.38(3) . ?
C5 C11 1.45(2) . ?
C6 C7 1.41(3) . ?
C7 C9 1.38(3) . ?
C7 C8 1.53(3) . ?
C9 C10 1.39(2) . ?
C10 C12 1.40(2) . ?
C10 C11 1.42(2) . ?
C13 C14 1.54(2) . ?
C14 C15 1.54(2) . ?
C16 C17 1.43(3) . ?
C17 C23 1.44(3) . ?
C17 C18 1.44(3) . ?
C18 C19 1.36(3) . ?
C19 C21 1.33(3) . ?
C19 C20 1.59(3) . ?
C21 C22 1.42(3) . ?
C22 C23 1.40(3) . ?
C22 C24 1.45(3) . ?
Cl10 O11 1.382(11) . ?
Cl10 O12 1.395(12) . ?
Cl10 O14 1.410(11) . ?
Cl10 O13 1.466(12) . ?
Cl20 O21 1.430(13) . ?
Cl20 O22 1.447(13) . ?
Cl20 O23 1.454(13) . ?
Cl20 O24 1.485(13) . ?
